data_4326293
loop_
_publ_author_name
'Chang-Jin Qin'
'Lloyd James'
'Jy D. Chartres'
'Leighton J. Alcock'
'Kimberley J. Davis'
'Anthony C. Willis'
'Alan M. Sargeson'
'Paul V. Bernhardt'
'Stephen F. Ralph'

_publ_contact_author_address
;
Research School of Chemistry,
The Australian National University,
Canberra, A. C. T. 0200, Australia
;
_publ_contact_author_email ' Anthony.Willis@anu.edu.au '
_publ_contact_author_fax ' 61 2 6125 0750 '
_publ_contact_author_name ' Anthony C. Willis '
_publ_contact_author_phone ' 61 2 6125 4109 '
_publ_section_title
;
 An Unusually Flexible Expanded Hexaamine Cage and Its CuII Complexes:
 Variable Coordination Modes and Incomplete Encapsulation
;
_journal_name_full 'Inorganic Chemistry'
_journal_page_first 9131
_journal_page_last 9140
_journal_paper_doi 10.1021/ic201326d
_journal_volume 50
_journal_year 2011
_chemical_compound_source local
_chemical_formula_moiety 'C25 H54 Cu N6 2+,  S2 O6 2-'
_chemical_formula_sum 'C25 H54 Cu N6 O6 S2'
_chemical_formula_weight 662.40
_space_group_IT_number 14
_symmetry_cell_setting monoclinic
_symmetry_Int_Tables_number 14
_symmetry_space_group_name_Hall '-P 2ybc'
_symmetry_space_group_name_H-M 'P 1 21/c 1'
_audit_creation_date 2010-11-25
_audit_creation_method 'by teXsan v1.8'
_audit_update_record
;
1997-04-08 original report 
2011-01-10 edit cif from that
;
_cell_angle_alpha 90
_cell_angle_beta 90.68(1)
_cell_angle_gamma 90
_cell_formula_units_Z 4
_cell_length_a 10.527(1)
_cell_length_b 15.585(2)
_cell_length_c 19.257(3)
_cell_measurement_reflns_used 25
_cell_measurement_temperature 296.2
_cell_measurement_theta_max 22.3
_cell_measurement_theta_min 19.3
_cell_volume 3159.1(7)
_computing_cell_refinement 'MSC/AFC Diffractometer Control'
_computing_data_collection 'MSC/AFC Diffractometer Control'
_computing_data_reduction 'teXsan (MSC, 1992-1997)'
_computing_publication_material 'teXsan (MSC, 1992-1997)'
_computing_structure_refinement 'teXsan (MSC, 1992-1997)'
_diffrn_ambient_temperature 296.2
_diffrn_measured_fraction_theta_full 1.0
_diffrn_measured_fraction_theta_max 1.0
_diffrn_measurement_device_type 'Rigaku AFC6S'
_diffrn_measurement_method \w-2\q
_diffrn_orient_matrix_UB_11 0.08703
_diffrn_orient_matrix_UB_12 0.02103
_diffrn_orient_matrix_UB_13 0.01256
_diffrn_orient_matrix_UB_21 -0.03384
_diffrn_orient_matrix_UB_22 0.05967
_diffrn_orient_matrix_UB_23 0.00462
_diffrn_orient_matrix_UB_31 -0.01749
_diffrn_orient_matrix_UB_32 -0.01071
_diffrn_orient_matrix_UB_33 0.05018
_diffrn_radiation_detector 'scintillation counter'
_diffrn_radiation_monochromator graphite
_diffrn_radiation_source 'X-ray tube'
_diffrn_radiation_type 'Mo K\a'
_diffrn_radiation_wavelength 0.7107
_diffrn_reflns_av_R_equivalents 0.01654
_diffrn_reflns_av_sigmaI/netI 0.070
_diffrn_reflns_limit_h_max 12
_diffrn_reflns_limit_h_min -12
_diffrn_reflns_limit_k_max 18
_diffrn_reflns_limit_k_min 0
_diffrn_reflns_limit_l_max 22
_diffrn_reflns_limit_l_min 0
_diffrn_reflns_number 6006
_diffrn_reflns_reduction_process 'Lp corrections applied'
_diffrn_reflns_theta_full 25.0
_diffrn_reflns_theta_max 25.03
_diffrn_reflns_theta_min 1.93
_diffrn_standards_decay_% -0.94
_diffrn_standards_interval_count 150
_diffrn_standards_number 3
_exptl_absorpt_coefficient_mu 0.864
_exptl_absorpt_correction_T_max 0.914
_exptl_absorpt_correction_T_min 0.869
_exptl_absorpt_correction_type analytical
_exptl_absorpt_process_details
;
analytical (de Meulenaer & Tompa, 1965)
;
_exptl_crystal_colour blue
_exptl_crystal_density_diffrn 1.393
_exptl_crystal_description rod
_exptl_crystal_F_000 1420.00
_exptl_crystal_size_max 0.55
_exptl_crystal_size_mid 0.15
_exptl_crystal_size_min 0.13
_refine_diff_density_max 0.50
_refine_diff_density_min -0.47
_refine_ls_extinction_method none
_refine_ls_goodness_of_fit_all 1.472
_refine_ls_goodness_of_fit_gt 1.647
_refine_ls_goodness_of_fit_ref 1.647
_refine_ls_hydrogen_treatment mixed
_refine_ls_matrix_type full
_refine_ls_number_constraints 0
_refine_ls_number_parameters 379
_refine_ls_number_reflns 3678
_refine_ls_number_restraints 0
_refine_ls_R_factor_all 0.0835
_refine_ls_R_factor_gt 0.0376
_refine_ls_shift/su_max 0.0410
_refine_ls_shift/su_mean 0.0040
_refine_ls_structure_factor_coef F
_refine_ls_weighting_details 'w = 1/[\s^2^(Fo) + 0.00010|Fo|^2^]'
_refine_ls_weighting_scheme sigma
_refine_ls_wR_factor_all 0.0390
_refine_ls_wR_factor_gt 0.0347
_refine_ls_wR_factor_ref 0.0347
_reflns_number_gt 3678
_reflns_number_total 5594
_reflns_threshold_expression I>2\s(I)
_cod_data_source_file ic201326d_si_002_3.cif
_cod_data_source_block cjq18
_cod_original_sg_symbol_H-M 'P 21/c '
_cod_original_formula_sum 'C25 H54 Cu N6 O6 S2 '
_cod_database_code 4326293

loop_
_symmetry_equiv_pos_as_xyz
'   +x,   +y,   +z'
'   -x,1/2+y,1/2-z'
'   -x,   -y,   -z'
'   +x,1/2-y,1/2+z'

loop_
_atom_site_label
_atom_site_fract_x
_atom_site_fract_y
_atom_site_fract_z
_atom_site_U_iso_or_equiv
_atom_site_occupancy
_atom_site_adp_type
_atom_site_calc_flag
Cu1 0.27904(4) 0.38752(3) 0.28836(2) 0.0263(1) 1.000 Uani d
S1 0.3055(1) 0.09545(6) 0.20951(6) 0.0326(3) 1.000 Uani d
S2 0.2254(1) 0.07143(7) 0.10899(6) 0.0347(3) 1.000 Uani d
O1 0.2005(3) 0.1170(2) 0.2534(1) 0.049(1) 1.000 Uani d
O2 0.3907(3) 0.1673(2) 0.2006(2) 0.063(1) 1.000 Uani d
O3 0.3687(3) 0.0172(2) 0.2291(2) 0.052(1) 1.000 Uani d
O4 0.3319(3) 0.0581(2) 0.0646(2) 0.056(1) 1.000 Uani d
O5 0.1487(3) -0.0041(2) 0.1202(2) 0.056(1) 1.000 Uani d
O6 0.1550(3) 0.1478(2) 0.0936(2) 0.059(1) 1.000 Uani d
N12 0.3457(3) 0.4331(2) 0.3810(2) 0.0280(9) 1.000 Uani d
N16 0.1249(3) 0.4658(2) 0.2941(2) 0.0260(9) 1.000 Uani d
N22 0.4624(3) 0.3732(2) 0.2577(2) 0.029(1) 1.000 Uani d
N26 0.2242(3) 0.3337(2) 0.1968(2) 0.0290(9) 1.000 Uani d
N32 0.2530(3) 0.2656(2) 0.3574(2) 0.028(1) 1.000 Uani d
N36 -0.0525(3) 0.3262(2) 0.3276(2) 0.033(1) 1.000 Uani d
C1 0.6035(4) 0.2645(3) 0.4171(2) 0.044(1) 1.000 Uani d
C2 0.4908(3) 0.3025(2) 0.3759(2) 0.030(1) 1.000 Uani d
C3 -0.0110(3) 0.3801(2) 0.2061(2) 0.030(1) 1.000 Uani d
C4 -0.0869(4) 0.4007(3) 0.1393(2) 0.042(1) 1.000 Uani d
C11 0.4654(4) 0.3912(3) 0.4066(2) 0.035(1) 1.000 Uani d
C13 0.3553(4) 0.5277(2) 0.3846(2) 0.032(1) 1.000 Uani d
C14 0.2255(4) 0.5716(2) 0.3802(2) 0.031(1) 1.000 Uani d
C15 0.1555(4) 0.5568(2) 0.3112(2) 0.031(1) 1.000 Uani d
C17 0.0452(4) 0.4659(2) 0.2296(2) 0.031(1) 1.000 Uani d
C21 0.5344(4) 0.3100(3) 0.3006(2) 0.034(1) 1.000 Uani d
C23 0.4901(4) 0.3626(3) 0.1833(2) 0.036(1) 1.000 Uani d
C24 0.4023(4) 0.4112(3) 0.1342(2) 0.038(1) 1.000 Uani d
C25 0.2707(4) 0.3695(3) 0.1305(2) 0.035(1) 1.000 Uani d
C27 0.0880(3) 0.3095(2) 0.1923(2) 0.030(1) 1.000 Uani d
C31 0.3805(4) 0.2387(3) 0.3830(2) 0.036(1) 1.000 Uani d
C33 0.1600(4) 0.2796(2) 0.4138(2) 0.031(1) 1.000 Uani d
C34 0.0401(3) 0.2234(2) 0.4125(2) 0.029(1) 1.000 Uani d
C35 -0.0370(3) 0.2357(2) 0.3455(2) 0.032(1) 1.000 Uani d
C37 -0.1073(3) 0.3463(3) 0.2592(2) 0.035(1) 1.000 Uani d
C141 0.1425(4) 0.5461(3) 0.4417(2) 0.038(1) 1.000 Uani d
C142 0.2508(4) 0.6689(3) 0.3845(2) 0.047(1) 1.000 Uani d
C241 0.3923(5) 0.5054(3) 0.1548(3) 0.053(2) 1.000 Uani d
C242 0.4583(5) 0.4050(4) 0.0614(2) 0.065(2) 1.000 Uani d
C341 0.0752(4) 0.1284(3) 0.4204(2) 0.042(1) 1.000 Uani d
C342 -0.0392(4) 0.2507(3) 0.4749(2) 0.041(1) 1.000 Uani d
H1 0.287(3) 0.415(2) 0.411(2) 0.034 1.000 Uiso d
H2 0.083(3) 0.444(2) 0.323(2) 0.031 1.000 Uiso d
H3 0.487(4) 0.420(2) 0.268(2) 0.035 1.000 Uiso d
H4 0.263(3) 0.287(2) 0.204(2) 0.035 1.000 Uiso d
H5 0.228(3) 0.229(2) 0.330(2) 0.034 1.000 Uiso d
H6 -0.089(4) 0.353(2) 0.359(2) 0.039 1.000 Uiso d
H7 0.6739 0.3024 0.4148 0.053 1.000 Uiso c
H8 0.5801 0.2568 0.4642 0.053 1.000 Uiso c
H9 0.6261 0.2106 0.3977 0.053 1.000 Uiso c
H10 -0.0305 0.4200 0.1045 0.050 1.000 Uiso c
H11 -0.1474 0.4443 0.1487 0.050 1.000 Uiso c
H12 -0.1296 0.3505 0.1236 0.050 1.000 Uiso c
H13 0.4605 0.3855 0.4556 0.042 1.000 Uiso c
H14 0.5347 0.4275 0.3953 0.042 1.000 Uiso c
H15 0.3952 0.5430 0.4274 0.039 1.000 Uiso c
H16 0.4056 0.5471 0.3471 0.039 1.000 Uiso c
H17 0.1233 0.4866 0.4390 0.046 1.000 Uiso c
H18 0.0659 0.5782 0.4404 0.046 1.000 Uiso c
H19 0.1869 0.5575 0.4839 0.046 1.000 Uiso c
H20 0.1727 0.6991 0.3800 0.057 1.000 Uiso c
H21 0.2894 0.6822 0.4281 0.057 1.000 Uiso c
H22 0.3059 0.6855 0.3482 0.057 1.000 Uiso c
H23 0.2070 0.5788 0.2751 0.038 1.000 Uiso c
H24 0.0779 0.5878 0.3124 0.038 1.000 Uiso c
H25 -0.0236 0.5042 0.2369 0.037 1.000 Uiso c
H26 0.0963 0.4868 0.1930 0.037 1.000 Uiso c
H27 0.5258 0.2552 0.2794 0.041 1.000 Uiso c
H28 0.6213 0.3264 0.3011 0.041 1.000 Uiso c
H29 0.5744 0.3819 0.1757 0.044 1.000 Uiso c
H30 0.4842 0.3033 0.1724 0.044 1.000 Uiso c
H31 0.3490 0.5363 0.1192 0.064 1.000 Uiso c
H32 0.4751 0.5286 0.1612 0.064 1.000 Uiso c
H33 0.3466 0.5102 0.1969 0.064 1.000 Uiso c
H34 0.5411 0.4293 0.0617 0.078 1.000 Uiso c
H35 0.4056 0.4354 0.0295 0.078 1.000 Uiso c
H36 0.4630 0.3465 0.0479 0.078 1.000 Uiso c
H37 0.2117 0.4117 0.1150 0.041 1.000 Uiso c
H38 0.2738 0.3242 0.0976 0.041 1.000 Uiso c
H39 0.0724 0.2880 0.1468 0.036 1.000 Uiso c
H40 0.0745 0.2650 0.2252 0.036 1.000 Uiso c
H41 0.4031 0.1882 0.3583 0.043 1.000 Uiso c
H42 0.3730 0.2256 0.4309 0.043 1.000 Uiso c
H43 0.1334 0.3378 0.4114 0.037 1.000 Uiso c
H44 0.2028 0.2697 0.4567 0.037 1.000 Uiso c
H45 0.1278 0.1116 0.3831 0.050 1.000 Uiso c
H46 -0.0000 0.0947 0.4199 0.050 1.000 Uiso c
H47 0.1194 0.1200 0.4632 0.050 1.000 Uiso c
H48 0.0111 0.2468 0.5161 0.049 1.000 Uiso c
H49 -0.1108 0.2139 0.4787 0.049 1.000 Uiso c
H50 -0.0671 0.3082 0.4687 0.049 1.000 Uiso c
H51 0.0055 0.2076 0.3087 0.038 1.000 Uiso c
H52 -0.1186 0.2109 0.3513 0.038 1.000 Uiso c
H53 -0.1448 0.2955 0.2410 0.042 1.000 Uiso c
H54 -0.1710 0.3888 0.2651 0.042 1.000 Uiso c

loop_
_atom_site_aniso_label
_atom_site_aniso_U_11
_atom_site_aniso_U_22
_atom_site_aniso_U_33
_atom_site_aniso_U_12
_atom_site_aniso_U_13
_atom_site_aniso_U_23
Cu1 0.0266(2) 0.0236(2) 0.0287(3) 0.0019(2) -0.0011(2) -0.0037(2)
S1 0.0340(6) 0.0269(6) 0.0369(6) 0.0025(5) -0.0015(5) -0.0046(5)
S2 0.0373(6) 0.0331(6) 0.0339(6) 0.0013(5) -0.0005(5) -0.0014(5)
O1 0.050(2) 0.059(2) 0.040(2) 0.010(2) 0.006(1) -0.014(2)
O2 0.063(2) 0.052(2) 0.075(2) -0.029(2) -0.006(2) -0.008(2)
O3 0.058(2) 0.044(2) 0.055(2) 0.023(2) -0.014(2) -0.002(2)
O4 0.046(2) 0.079(2) 0.043(2) 0.004(2) 0.012(2) -0.009(2)
O5 0.067(2) 0.047(2) 0.055(2) -0.026(2) -0.008(2) 0.000(2)
O6 0.070(2) 0.048(2) 0.058(2) 0.024(2) -0.018(2) 0.003(2)
N12 0.028(2) 0.023(2) 0.033(2) 0.001(1) 0.001(1) -0.002(2)
N16 0.030(2) 0.022(2) 0.026(2) 0.001(1) -0.003(1) -0.002(1)
N22 0.032(2) 0.023(2) 0.032(2) -0.003(2) 0.004(2) -0.002(2)
N26 0.032(2) 0.024(2) 0.030(2) 0.004(2) -0.001(2) -0.001(2)
N32 0.024(2) 0.027(2) 0.032(2) -0.001(1) 0.000(2) -0.003(1)
N36 0.035(2) 0.029(2) 0.034(2) 0.003(2) 0.004(2) -0.006(2)
C1 0.035(3) 0.044(3) 0.053(3) 0.003(2) -0.004(2) 0.003(2)
C2 0.023(2) 0.029(2) 0.037(2) 0.004(2) -0.002(2) 0.002(2)
C3 0.029(2) 0.028(2) 0.033(2) -0.000(2) -0.006(2) -0.002(2)
C4 0.052(3) 0.030(2) 0.044(3) -0.003(2) -0.014(2) 0.001(2)
C11 0.029(2) 0.038(2) 0.037(2) 0.001(2) -0.008(2) -0.004(2)
C13 0.033(2) 0.025(2) 0.039(2) -0.007(2) -0.002(2) -0.008(2)
C14 0.039(2) 0.021(2) 0.035(2) 0.002(2) -0.004(2) -0.006(2)
C15 0.040(2) 0.020(2) 0.034(2) 0.004(2) -0.000(2) -0.004(2)
C17 0.033(2) 0.023(2) 0.036(2) 0.007(2) -0.007(2) -0.004(2)
C21 0.027(2) 0.032(2) 0.043(3) 0.002(2) 0.001(2) -0.003(2)
C23 0.034(2) 0.040(3) 0.035(2) -0.010(2) 0.010(2) -0.004(2)
C24 0.047(3) 0.038(3) 0.029(2) -0.007(2) 0.007(2) 0.002(2)
C25 0.040(2) 0.038(3) 0.026(2) -0.000(2) 0.000(2) -0.001(2)
C27 0.031(2) 0.027(2) 0.033(2) -0.005(2) 0.001(2) -0.003(2)
C31 0.029(2) 0.030(2) 0.048(3) 0.003(2) 0.000(2) 0.007(2)
C33 0.033(2) 0.030(2) 0.029(2) -0.000(2) 0.001(2) -0.003(2)
C34 0.030(2) 0.027(2) 0.030(2) -0.005(2) 0.006(2) -0.000(2)
C35 0.031(2) 0.029(2) 0.035(2) -0.005(2) 0.006(2) -0.005(2)
C37 0.028(2) 0.030(2) 0.047(3) 0.003(2) -0.003(2) -0.003(2)
C141 0.038(3) 0.041(3) 0.036(3) 0.010(2) -0.001(2) -0.008(2)
C142 0.064(3) 0.027(2) 0.051(3) 0.001(2) -0.011(2) -0.011(2)
C241 0.063(3) 0.038(3) 0.059(3) -0.008(2) -0.007(3) 0.010(2)
C242 0.069(4) 0.088(4) 0.037(3) -0.020(3) 0.015(3) 0.007(3)
C341 0.046(3) 0.035(3) 0.043(3) -0.004(2) 0.003(2) 0.006(2)
C342 0.039(3) 0.050(3) 0.035(3) -0.006(2) 0.010(2) -0.004(2)

loop_
_atom_type_symbol
_atom_type_oxidation_number
_atom_type_number_in_cell
_atom_type_scat_dispersion_real
_atom_type_scat_dispersion_imag
_atom_type_scat_source
C 0 100 0.002 0.002
;International Tables for Crystallography
(1992, Vol. C, Tables 4.2.6.8 and 6.1.1.1)
;
H 0 216 0.000 0.000
;International Tables for Crystallography
(1992, Vol. C, Table 6.1.1.2)
;
Cu 0 4 0.263 1.266
;International Tables for Crystallography
(1992, Vol. C, Tables 4.2.6.8 and 6.1.1.1)
;
N 0 24 0.004 0.003
;International Tables for Crystallography
(1992, Vol. C, Tables 4.2.6.8 and 6.1.1.1)
;
O 0 24 0.008 0.006
;International Tables for Crystallography
(1992, Vol. C, Tables 4.2.6.8 and 6.1.1.1)
;
S 0 8 0.110 0.124
;International Tables for Crystallography
(1992, Vol. C, Tables 4.2.6.8 and 6.1.1.1)
;

loop_
_geom_angle_atom_site_label_1
_geom_angle_atom_site_label_2
_geom_angle_atom_site_label_3
_geom_angle
_geom_angle_publ_flag
N12 Cu1 N16 90.6(1) yes
N12 Cu1 N22 88.5(1) yes
N12 Cu1 N26 174.9(1) yes
N12 Cu1 N32 80.0(1) yes
N16 Cu1 N22 147.2(1) yes
N16 Cu1 N26 94.4(1) yes
N16 Cu1 N32 111.0(1) yes
N22 Cu1 N26 87.9(1) yes
N22 Cu1 N32 101.2(1) yes
N26 Cu1 N32 97.1(1) yes
S2 S1 O1 106.0(1) yes
S2 S1 O2 105.5(1) yes
S2 S1 O3 105.4(1) yes
O1 S1 O2 111.7(2) yes
O1 S1 O3 113.6(2) yes
O2 S1 O3 113.7(2) yes
S1 S2 O4 105.2(1) yes
S1 S2 O5 102.8(1) yes
S1 S2 O6 103.9(1) yes
O4 S2 O5 114.4(2) yes
O4 S2 O6 113.8(2) yes
O5 S2 O6 114.8(2) yes
Cu1 N12 C11 114.6(2) yes
Cu1 N12 C13 114.3(2) yes
Cu1 N12 H1 103(2) no
C11 N12 C13 111.2(3) yes
C11 N12 H1 103(2) no
C13 N12 H1 109(2) no
Cu1 N16 C15 114.4(2) yes
Cu1 N16 C17 113.4(2) yes
Cu1 N16 H2 104(3) no
C15 N16 C17 107.5(3) yes
C15 N16 H2 111(3) no
C17 N16 H2 106(3) no
Cu1 N22 C21 112.9(2) yes
Cu1 N22 C23 119.5(2) yes
Cu1 N22 H3 97(3) no
C21 N22 C23 111.2(3) yes
C21 N22 H3 107(3) no
C23 N22 H3 107(3) no
Cu1 N26 C25 120.0(2) yes
Cu1 N26 C27 114.8(2) yes
Cu1 N26 H4 95(3) no
C25 N26 C27 112.0(3) yes
C25 N26 H4 107(3) no
C27 N26 H4 105(3) no
Cu1 N32 C31 107.9(2) yes
Cu1 N32 C33 112.2(2) yes
Cu1 N32 H5 104(3) no
C31 N32 C33 113.6(3) yes
C31 N32 H5 107(3) no
C33 N32 H5 111(3) no
C35 N36 C37 117.4(3) yes
C35 N36 H6 111(3) no
C37 N36 H6 112(3) no
C2 C1 H7 109.5 no
C2 C1 H8 109.5 no
C2 C1 H9 109.5 no
H7 C1 H8 109.5 no
H7 C1 H9 109.5 no
H8 C1 H9 109.5 no
C1 C2 C11 106.6(3) yes
C1 C2 C21 106.2(3) yes
C1 C2 C31 106.4(3) yes
C11 C2 C21 110.7(3) yes
C11 C2 C31 114.6(3) yes
C21 C2 C31 111.7(3) yes
C4 C3 C17 105.1(3) yes
C4 C3 C27 110.5(3) yes
C4 C3 C37 106.7(3) yes
C17 C3 C27 114.5(3) yes
C17 C3 C37 110.9(3) yes
C27 C3 C37 108.7(3) yes
C3 C4 H10 109.5 no
C3 C4 H11 109.5 no
C3 C4 H12 109.5 no
H10 C4 H11 109.5 no
H10 C4 H12 109.5 no
H11 C4 H12 109.5 no
N12 C11 C2 114.6(3) yes
N12 C11 H13 108.2 no
N12 C11 H14 108.2 no
C2 C11 H13 108.2 no
C2 C11 H14 108.2 no
H13 C11 H14 109.5 no
N12 C13 C14 112.5(3) yes
N12 C13 H15 108.7 no
N12 C13 H16 108.7 no
C14 C13 H15 108.7 no
C14 C13 H16 108.7 no
H15 C13 H16 109.5 no
C13 C14 C15 113.6(3) yes
C13 C14 C141 111.0(3) yes
C13 C14 C142 106.5(3) yes
C15 C14 C141 111.1(3) yes
C15 C14 C142 106.1(3) yes
C141 C14 C142 108.3(3) yes
N16 C15 C14 115.8(3) yes
N16 C15 H23 107.9 no
N16 C15 H24 107.9 no
C14 C15 H23 107.9 no
C14 C15 H24 107.9 no
H23 C15 H24 109.5 no
N16 C17 C3 117.3(3) yes
N16 C17 H25 107.5 no
N16 C17 H26 107.5 no
C3 C17 H25 107.5 no
C3 C17 H26 107.5 no
H25 C17 H26 109.5 no
N22 C21 C2 114.9(3) yes
N22 C21 H27 108.1 no
N22 C21 H28 108.1 no
C2 C21 H27 108.1 no
C2 C21 H28 108.1 no
H27 C21 H28 109.5 no
N22 C23 C24 115.1(3) yes
N22 C23 H29 108.1 no
N22 C23 H30 108.1 no
C24 C23 H29 108.1 no
C24 C23 H30 108.1 no
H29 C23 H30 109.5 no
C23 C24 C25 111.3(3) yes
C23 C24 C241 111.2(4) yes
C23 C24 C242 107.5(4) yes
C25 C24 C241 110.8(4) yes
C25 C24 C242 106.7(4) yes
C241 C24 C242 109.1(4) yes
N26 C25 C24 115.3(3) yes
N26 C25 H37 108.0 no
N26 C25 H38 108.0 no
C24 C25 H37 108.0 no
C24 C25 H38 108.0 no
H37 C25 H38 109.5 no
N26 C27 C3 117.6(3) yes
N26 C27 H39 107.4 no
N26 C27 H40 107.4 no
C3 C27 H39 107.4 no
C3 C27 H40 107.4 no
H39 C27 H40 109.5 no
N32 C31 C2 117.9(3) yes
N32 C31 H41 107.3 no
N32 C31 H42 107.3 no
C2 C31 H41 107.3 no
C2 C31 H42 107.3 no
H41 C31 H42 109.5 no
N32 C33 C34 116.9(3) yes
N32 C33 H43 107.6 no
N32 C33 H44 107.6 no
C34 C33 H43 107.6 no
C34 C33 H44 107.6 no
H43 C33 H44 109.5 no
C33 C34 C35 111.7(3) yes
C33 C34 C341 110.6(3) yes
C33 C34 C342 106.6(3) yes
C35 C34 C341 109.3(3) yes
C35 C34 C342 109.8(3) yes
C341 C34 C342 108.8(3) yes
N36 C35 C34 112.2(3) yes
N36 C35 H51 108.8 no
N36 C35 H52 108.8 no
C34 C35 H51 108.8 no
C34 C35 H52 108.8 no
H51 C35 H52 109.5 no
N36 C37 C3 114.5(3) yes
N36 C37 H53 108.2 no
N36 C37 H54 108.2 no
C3 C37 H53 108.2 no
C3 C37 H54 108.2 no
H53 C37 H54 109.5 no
C14 C141 H17 109.5 no
C14 C141 H18 109.5 no
C14 C141 H19 109.5 no
H17 C141 H18 109.5 no
H17 C141 H19 109.5 no
H18 C141 H19 109.5 no
C14 C142 H20 109.5 no
C14 C142 H21 109.5 no
C14 C142 H22 109.5 no
H20 C142 H21 109.5 no
H20 C142 H22 109.5 no
H21 C142 H22 109.5 no
C24 C241 H31 109.5 no
C24 C241 H32 109.5 no
C24 C241 H33 109.5 no
H31 C241 H32 109.5 no
H31 C241 H33 109.5 no
H32 C241 H33 109.5 no
C24 C242 H34 109.5 no
C24 C242 H35 109.5 no
C24 C242 H36 109.5 no
H34 C242 H35 109.5 no
H34 C242 H36 109.5 no
H35 C242 H36 109.5 no
C34 C341 H45 109.5 no
C34 C341 H46 109.5 no
C34 C341 H47 109.5 no
H45 C341 H46 109.5 no
H45 C341 H47 109.5 no
H46 C341 H47 109.5 no
C34 C342 H48 109.5 no
C34 C342 H49 109.5 no
C34 C342 H50 109.5 no
H48 C342 H49 109.5 no
H48 C342 H50 109.5 no
H49 C342 H50 109.5 no

loop_
_geom_bond_atom_site_label_1
_geom_bond_atom_site_label_2
_geom_bond_distance
_geom_bond_publ_flag
Cu1 N12 2.037(3) yes
Cu1 N16 2.034(3) yes
Cu1 N22 2.038(3) yes
Cu1 N26 2.030(3) yes
Cu1 N32 2.338(3) yes
S1 S2 2.135(2) yes
S1 O1 1.439(3) yes
S1 O2 1.446(3) yes
S1 O3 1.437(3) yes
S2 O4 1.433(3) yes
S2 O5 1.445(3) yes
S2 O6 1.431(3) yes
N12 C11 1.498(5) yes
N12 C13 1.479(5) yes
N12 H1 0.91(4) no
N16 C15 1.490(5) yes
N16 C17 1.490(5) yes
N16 H2 0.80(3) no
N22 C21 1.487(5) yes
N22 C23 1.474(5) yes
N22 H3 0.79(4) no
N26 C25 1.482(5) yes
N26 C27 1.484(5) yes
N26 H4 0.85(4) no
N32 C31 1.485(5) yes
N32 C33 1.487(5) yes
N32 H5 0.82(4) no
N36 C35 1.461(5) yes
N36 C37 1.464(5) yes
N36 H6 0.83(4) no
C1 C2 1.539(5) yes
C1 H7 0.95 no
C1 H8 0.95 no
C1 H9 0.95 no
C2 C11 1.528(5) yes
C2 C21 1.529(5) yes
C2 C31 1.536(5) yes
C3 C4 1.539(5) yes
C3 C17 1.529(5) yes
C3 C27 1.542(5) yes
C3 C37 1.542(5) yes
C4 H10 0.95 no
C4 H11 0.95 no
C4 H12 0.95 no
C11 H13 0.95 no
C11 H14 0.95 no
C13 C14 1.530(5) yes
C13 H15 0.95 no
C13 H16 0.95 no
C14 C15 1.530(5) yes
C14 C141 1.533(5) yes
C14 C142 1.542(5) yes
C15 H23 0.95 no
C15 H24 0.95 no
C17 H25 0.95 no
C17 H26 0.95 no
C21 H27 0.95 no
C21 H28 0.95 no
C23 C24 1.516(6) yes
C23 H29 0.95 no
C23 H30 0.95 no
C24 C25 1.531(5) yes
C24 C241 1.526(6) yes
C24 C242 1.531(6) yes
C25 H37 0.95 no
C25 H38 0.95 no
C27 H39 0.95 no
C27 H40 0.95 no
C31 H41 0.95 no
C31 H42 0.95 no
C33 C34 1.536(5) yes
C33 H43 0.95 no
C33 H44 0.95 no
C34 C35 1.529(5) yes
C34 C341 1.533(5) yes
C34 C342 1.531(5) yes
C35 H51 0.95 no
C35 H52 0.95 no
C37 H53 0.95 no
C37 H54 0.95 no
C141 H17 0.95 no
C141 H18 0.95 no
C141 H19 0.95 no
C142 H20 0.95 no
C142 H21 0.95 no
C142 H22 0.95 no
C241 H31 0.95 no
C241 H32 0.95 no
C241 H33 0.95 no
C242 H34 0.95 no
C242 H35 0.95 no
C242 H36 0.95 no
C341 H45 0.95 no
C341 H46 0.95 no
C341 H47 0.95 no
C342 H48 0.95 no
C342 H49 0.95 no
C342 H50 0.95 no

loop_
_geom_contact_atom_site_label_1
_geom_contact_atom_site_label_2
_geom_contact_distance
_geom_contact_site_symmetry_2
_geom_contact_publ_flag
O1 N32 3.106(4) . no
O1 C27 3.427(5) . no
O1 C341 3.496(5) . no
O1 C17 3.516(5) 2_545 no
O1 N26 3.559(4) . no
O1 C35 3.595(5) . no
O2 N26 3.131(4) . no
O2 C23 3.238(5) . no
O2 C21 3.298(5) . no
O2 N22 3.472(4) . no
O3 N22 2.873(4) 2_645 no
O3 C23 3.286(5) 2_645 no
O3 C241 3.351(5) 2_645 no
O3 C21 3.437(5) 2_645 no
O4 C11 3.405(5) 2_645 no
O4 C13 3.457(5) 2_645 no
O4 C11 3.459(5) 4_554 no
O4 C141 3.478(5) 4_554 no
O4 N12 3.543(4) 4_554 no
O5 N36 3.008(4) 2_545 no
O5 C37 3.322(5) 2_545 no
O5 C141 3.368(5) 2_545 no
O5 N16 3.369(4) 2_545 no
O5 C141 3.499(5) 4_554 no
O5 C17 3.589(5) 2_545 no
O6 C27 3.240(5) . no
O6 C342 3.434(5) 4_554 no
O6 C141 3.569(5) 2_545 no
O6 N26 3.584(4) . no
Cu1 N26 2.030(3) . no
Cu1 N16 2.034(3) . no
Cu1 N12 2.037(3) . no
Cu1 N22 2.038(3) . no
Cu1 N32 2.338(3) . no

loop_
_geom_hbond_atom_site_label_D
_geom_hbond_atom_site_label_H
_geom_hbond_atom_site_label_A
_geom_hbond_site_symmetry_A
_geom_hbond_angle_DHA
_geom_hbond_distance_DH
_geom_hbond_distance_HA
_geom_hbond_distance_DA
_geom_hbond_publ_flag
N16 H2 N36 . 135(4) 0.80(3) 2.33(4) 2.943(5) no
N22 H3 O3 2_655 151(4) 0.79(4) 2.15(4) 2.873(4) no
N26 H4 O2 . 167(3) 0.85(3) 2.30(3) 3.131(4) no
N32 H5 O1 . 168(3) 0.82(3) 2.30(3) 3.107(4) no
N36 H6 O5 2_555 137(3) 0.83(4) 2.35(3) 3.009(5) no

loop_
_geom_torsion_atom_site_label_1
_geom_torsion_atom_site_label_2
_geom_torsion_atom_site_label_3
_geom_torsion_atom_site_label_4
_geom_torsion
_geom_torsion_publ_flag
Cu1 N12 C11 C2 -21.7(4) no
Cu1 N12 C13 C14 65.6(4) no
Cu1 N16 C15 C14 -59.3(4) no
Cu1 N16 C17 C3 59.3(4) no
Cu1 N22 C21 C2 -29.7(4) no
Cu1 N22 C23 C24 33.7(4) no
Cu1 N26 C25 C24 30.2(4) no
Cu1 N26 C27 C3 55.8(4) no
Cu1 N32 C31 C2 14.3(4) no
Cu1 N32 C33 C34 117.8(3) no
O1 S1 S2 O4 174.7(2) no
O1 S1 S2 O5 -65.2(2) no
O1 S1 S2 O6 54.8(2) no
O2 S1 S2 O4 56.1(2) no
O2 S1 S2 O5 176.2(2) no
O2 S1 S2 O6 -63.8(2) no
O3 S1 S2 O4 -64.6(2) no
O3 S1 S2 O5 55.5(2) no
O3 S1 S2 O6 175.5(2) no
N12 Cu1 N16 C15 48.8(3) no
N12 Cu1 N16 C17 172.5(3) no
N12 Cu1 N22 C21 63.3(3) no
N12 Cu1 N22 C23 -163.1(3) no
N12 Cu1 N32 C31 -62.0(3) no
N12 Cu1 N32 C33 63.8(2) no
N12 C11 C2 C1 -170.6(3) no
N12 C11 C2 C21 74.2(4) no
N12 C11 C2 C31 -53.2(5) no
N12 C13 C14 C15 -63.5(4) no
N12 C13 C14 C141 62.5(4) no
N12 C13 C14 C142 -179.9(3) no
N16 Cu1 N12 C11 177.1(3) no
N16 Cu1 N12 C13 -52.8(3) no
N16 Cu1 N22 C21 152.1(2) no
N16 Cu1 N22 C23 -74.3(4) no
N16 Cu1 N26 C25 93.6(3) no
N16 Cu1 N26 C27 -44.4(3) no
N16 Cu1 N32 C31 -148.8(2) no
N16 Cu1 N32 C33 -22.9(3) no
N16 C15 C14 C13 61.1(4) no
N16 C15 C14 C141 -64.8(4) no
N16 C15 C14 C142 177.7(3) no
N16 C17 C3 C4 -179.9(3) no
N16 C17 C3 C27 -58.4(5) no
N16 C17 C3 C37 65.1(4) no
N22 Cu1 N12 C11 -35.7(3) no
N22 Cu1 N12 C13 94.4(3) no
N22 Cu1 N16 C15 -39.4(4) no
N22 Cu1 N16 C17 84.3(3) no
N22 Cu1 N26 C25 -53.6(3) no
N22 Cu1 N26 C27 168.4(3) no
N22 Cu1 N32 C31 24.5(3) no
N22 Cu1 N32 C33 150.3(2) no
N22 C21 C2 C1 -158.2(3) no
N22 C21 C2 C11 -42.8(4) no
N22 C21 C2 C31 86.1(4) no
N22 C23 C24 C25 -72.8(4) no
N22 C23 C24 C241 51.3(5) no
N22 C23 C24 C242 170.7(3) no
N26 Cu1 N16 C15 -132.3(3) no
N26 Cu1 N16 C17 -8.6(3) no
N26 Cu1 N22 C21 -113.1(3) no
N26 Cu1 N22 C23 20.5(3) no
N26 Cu1 N32 C31 113.7(3) no
N26 Cu1 N32 C33 -120.4(2) no
N26 C25 C24 C23 36.9(5) no
N26 C25 C24 C241 -87.4(4) no
N26 C25 C24 C242 153.9(4) no
N26 C27 C3 C4 113.0(4) no
N26 C27 C3 C17 -5.5(5) no
N26 C27 C3 C37 -130.2(3) no
N32 Cu1 N12 C11 65.9(3) no
N32 Cu1 N12 C13 -164.0(3) no
N32 Cu1 N16 C15 128.3(2) no
N32 Cu1 N16 C17 -107.9(2) no
N32 Cu1 N22 C21 -16.3(3) no
N32 Cu1 N22 C23 117.4(3) no
N32 Cu1 N26 C25 -154.6(3) no
N32 Cu1 N26 C27 67.4(3) no
N32 C31 C2 C1 170.6(3) no
N32 C31 C2 C11 53.0(5) no
N32 C31 C2 C21 -73.9(4) no
N32 C33 C34 C35 -59.7(4) no
N32 C33 C34 C341 62.2(4) no
N32 C33 C34 C342 -179.6(3) no
N36 C35 C34 C33 -46.1(4) no
N36 C35 C34 C341 -168.8(3) no
N36 C35 C34 C342 71.9(4) no
N36 C37 C3 C4 -177.8(3) no
N36 C37 C3 C17 -63.8(4) no
N36 C37 C3 C27 63.0(4) no
C2 C11 N12 C13 -153.2(3) no
C2 C21 N22 C23 -167.2(3) no
C2 C31 N32 C33 -110.8(4) no
C3 C17 N16 C15 -173.3(3) no
C3 C27 N26 C25 -85.6(4) no
C3 C37 N36 C35 -106.0(4) no
C11 N12 C13 C14 -162.7(3) no
C14 C15 N16 C17 173.8(3) no
C21 N22 C23 C24 168.1(3) no
C24 C25 N26 C27 169.3(3) no
C31 N32 C33 C34 -119.5(4) no
C34 C35 N36 C37 170.8(3) no
